data_1555022
loop_
_publ_author_name
'Lewis, Robert S.'
'Garza, Christopher J.'
'Dang, Ann T.'
'Pedro, Te Kie A.'
'Chain, William J.'

_publ_section_title
;
 Michael Additions of Highly Basic Enolates to ortho-Quinone Methides.
;
_journal_issue 9
_journal_name_full 'Organic letters'
_journal_page_first 2278
_journal_page_last 2281
_journal_paper_doi 10.1021/acs.orglett.5b00972
_journal_volume 17
_journal_year 2015
_chemical_formula_moiety 'C17 H22 O2'
_chemical_formula_sum 'C17 H22 O2'
_chemical_formula_weight 258.36
_chemical_name_systematic 6-(1-(2-hydroxyphenyl)pentyl)cyclohex-2-enone
_space_group_IT_number 19
_space_group_name_Hall 'P 2ac 2ab'
_space_group_name_H-M_alt 'P 21 21 21'
_symmetry_cell_setting orthorhombic
_symmetry_Int_Tables_number 19
_symmetry_space_group_name_Hall 'P 2ac 2ab'
_symmetry_space_group_name_H-M 'P 21 21 21'
_atom_sites_solution_hydrogens geom
_atom_sites_solution_primary direct
_atom_sites_solution_secondary difmap
_cell_angle_alpha 90.0000
_cell_angle_beta 90.0000
_cell_angle_gamma 90.0000
_cell_formula_units_Z 4
_cell_length_a 8.6511(17)
_cell_length_b 11.009(2)
_cell_length_c 15.784(3)
_cell_measurement_reflns_used 3673
_cell_measurement_temperature 273
_cell_measurement_theta_max 27.49
_cell_measurement_theta_min 1.85
_cell_volume 1503.3(5)
_computing_cell_refinement 'CrystalClear-SM Expert 2.0 r14'
_computing_data_collection 'CrystalClear-SM Expert 2.0 r14 (Rigaku, 2011)'
_computing_data_reduction 'CrystalClear-SM Expert 2.0 r14'
_computing_molecular_graphics 'CrystalStructure 4.0'
_computing_publication_material 'CrystalStructure 4.0 (Rigaku, 2010)'
_computing_structure_refinement 'SHELXL97 (Sheldrick, 1997)'
_computing_structure_solution 'SIR2004 (Burla, et al., 2005)'
_diffrn_ambient_temperature 273
_diffrn_detector_area_resol_mean 13.653
_diffrn_measured_fraction_theta_full 0.978
_diffrn_measured_fraction_theta_max 0.978
_diffrn_measurement_device_type 'Rigaku Mercury275R CCD (SCX mini)'
_diffrn_measurement_method \w
_diffrn_radiation_probe x-ray
_diffrn_radiation_type 'Mo K\a'
_diffrn_radiation_wavelength 0.71075
_diffrn_reflns_av_R_equivalents 0.0542
_diffrn_reflns_limit_h_max 11
_diffrn_reflns_limit_h_min -11
_diffrn_reflns_limit_k_max 13
_diffrn_reflns_limit_k_min -14
_diffrn_reflns_limit_l_max 20
_diffrn_reflns_limit_l_min -15
_diffrn_reflns_number 12543
_diffrn_reflns_theta_full 27.47
_diffrn_reflns_theta_max 27.47
_diffrn_standards_number 0
_exptl_absorpt_coefficient_mu 0.073
_exptl_absorpt_correction_T_max 0.990
_exptl_absorpt_correction_T_min 0.791
_exptl_absorpt_correction_type multi-scan
_exptl_absorpt_process_details 'Jacobson, R. (1998) Private communication'
_exptl_crystal_colour colorless
_exptl_crystal_density_diffrn 1.141
_exptl_crystal_density_method 'not measured'
_exptl_crystal_description block
_exptl_crystal_F_000 560.00
_exptl_crystal_recrystallization_method 'Diethyl ether evaporation'
_exptl_crystal_size_max 1.16
_exptl_crystal_size_mid 0.30
_exptl_crystal_size_min 0.14
_refine_diff_density_max 1.140
_refine_diff_density_min -1.480
_refine_ls_extinction_method none
_refine_ls_goodness_of_fit_ref 1.577
_refine_ls_hydrogen_treatment constr
_refine_ls_number_parameters 172
_refine_ls_number_reflns 3331
_refine_ls_number_restraints 0
_refine_ls_R_factor_gt 0.1289
_refine_ls_shift/su_max 0.000
_refine_ls_structure_factor_coef Fsqd
_refine_ls_weighting_details 'w = 1/[\s^2^(Fo^2^)+(0.2000P)^2^+0.0000P] where P=(Fo^2^+2Fc^2^)/3'
_refine_ls_weighting_scheme calc
_refine_ls_wR_factor_ref 0.4135
_reflns_number_gt 2317
_reflns_number_total 3331
_reflns_threshold_expression F^2^>2.0\s(F^2^)
_cod_data_source_file ol5b00972_si_002.cif
_cod_data_source_block '_nBuCyeneSp4-morepolar-2'
_cod_database_code 1555022

loop_
_symmetry_equiv_pos_site_id
_symmetry_equiv_pos_as_xyz
1 +X,+Y,+Z
2 1/2+X,1/2-Y,-Z
3 -X,1/2+Y,1/2-Z
4 1/2-X,-Y,1/2+Z

loop_
_atom_site_label
_atom_site_type_symbol
_atom_site_fract_x
_atom_site_fract_y
_atom_site_fract_z
_atom_site_U_iso_or_equiv
_atom_site_adp_type
_atom_site_occupancy
_atom_site_symmetry_multiplicity
_atom_site_calc_flag
_atom_site_refinement_flags
O(1) O 0.1137(5) 0.4065(4) 0.1922(3) 0.0616(11) Uani 1.00 4 d .
O(2) O 0.0266(5) 0.7453(4) 0.1983(2) 0.0570(10) Uani 1.00 4 d .
C(1) C 0.1980(5) 0.7450(5) 0.0818(3) 0.0420(11) Uani 1.00 4 d .
C(2) C 0.1126(5) 0.8117(4) 0.1415(3) 0.0421(10) Uani 1.00 4 d .
C(3) C 0.2474(6) 0.4452(4) 0.1977(3) 0.0419(10) Uani 1.00 4 d .
C(4) C 0.1156(6) 0.9397(6) 0.1419(4) 0.0536(13) Uani 1.00 4 d .
C(5) C 0.1947(5) 0.6101(5) 0.0850(3) 0.0412(10) Uani 1.00 4 d .
C(6) C 0.2974(5) 0.5652(4) 0.1600(3) 0.0394(10) Uani 1.00 4 d .
C(7) C 0.4715(5) 0.5647(5) 0.1404(3) 0.0462(11) Uani 1.00 4 d .
C(8) C 0.2342(7) 0.5496(6) -0.0004(3) 0.0554(14) Uani 1.00 4 d .
C(9) C 0.2853(6) 0.8131(6) 0.0231(3) 0.0527(13) Uani 1.00 4 d .
C(10) C 0.3602(7) 0.3768(5) 0.2487(4) 0.0559(14) Uani 1.00 4 d .
C(11) C 0.2872(7) 0.9403(6) 0.0239(4) 0.0604(15) Uani 1.00 4 d .
C(12) C 0.2212(7) 0.4163(6) -0.0044(4) 0.0574(14) Uani 1.00 4 d .
C(13) C 0.5040(8) 0.4188(6) 0.2597(4) 0.0605(15) Uani 1.00 4 d .
C(14) C 0.5646(7) 0.5288(6) 0.2181(4) 0.0598(15) Uani 1.00 4 d .
C(15) C 0.2463(11) 0.3668(7) -0.0928(4) 0.075(2) Uani 1.00 4 d .
C(16) C 0.2048(7) 0.9997(5) 0.0825(4) 0.0612(16) Uani 1.00 4 d .
C(17) C 0.2439(16) 0.2296(8) -0.1003(6) 0.105(3) Uani 1.00 4 d .
H(4) H 0.0585 0.9831 0.1815 0.064 Uiso 1.00 4 calc R
H(5) H 0.0882 0.5868 0.0986 0.049 Uiso 1.00 4 calc R
H(6) H 0.2836 0.6253 0.2052 0.047 Uiso 1.00 4 calc R
H(7A) H 0.4923 0.5078 0.0949 0.055 Uiso 1.00 4 calc R
H(7B) H 0.5031 0.6449 0.1217 0.055 Uiso 1.00 4 calc R
H(8A) H 0.1669 0.5838 -0.0434 0.066 Uiso 1.00 4 calc R
H(8B) H 0.3394 0.5716 -0.0152 0.066 Uiso 1.00 4 calc R
H(9) H 0.3433 0.7722 -0.0175 0.063 Uiso 1.00 4 calc R
H(10) H 0.3313 0.3036 0.2735 0.067 Uiso 1.00 4 calc R
H(11) H 0.3451 0.9830 -0.0159 0.073 Uiso 1.00 4 calc R
H(12A) H 0.1193 0.3924 0.0152 0.069 Uiso 1.00 4 calc R
H(12B) H 0.2967 0.3805 0.0336 0.069 Uiso 1.00 4 calc R
H(13) H 0.5694 0.3761 0.2957 0.073 Uiso 1.00 4 calc R
H(14A) H 0.6710 0.5147 0.2015 0.072 Uiso 1.00 4 calc R
H(14B) H 0.5636 0.5954 0.2583 0.072 Uiso 1.00 4 calc R
H(15A) H 0.3452 0.3959 -0.1134 0.090 Uiso 1.00 4 calc R
H(15B) H 0.1669 0.3997 -0.1296 0.090 Uiso 1.00 4 calc R
H(16) H 0.2076 1.0842 0.0832 0.073 Uiso 1.00 4 calc R
H(17A) H 0.1452 0.1994 -0.0820 0.126 Uiso 1.00 4 calc R
H(17B) H 0.3238 0.1956 -0.0653 0.126 Uiso 1.00 4 calc R
H(17C) H 0.2611 0.2067 -0.1582 0.126 Uiso 1.00 4 calc R
H(2) H -0.0191 0.7915 0.2304 0.068 Uiso 1.00 4 calc R

loop_
_atom_site_aniso_label
_atom_site_aniso_U_11
_atom_site_aniso_U_22
_atom_site_aniso_U_33
_atom_site_aniso_U_12
_atom_site_aniso_U_13
_atom_site_aniso_U_23
O(1) 0.051(2) 0.078(3) 0.056(2) -0.018(2) 0.0063(17) 0.0103(19)
O(2) 0.056(2) 0.062(2) 0.053(2) 0.0077(18) 0.0195(17) 0.0010(19)
C(1) 0.034(2) 0.056(3) 0.036(2) 0.0076(20) -0.0031(17) 0.0036(19)
C(2) 0.0341(20) 0.049(2) 0.044(2) 0.0049(18) 0.0002(18) 0.0024(19)
C(3) 0.048(2) 0.042(2) 0.036(2) -0.0037(19) 0.0058(18) -0.0015(18)
C(4) 0.044(2) 0.059(3) 0.058(3) 0.014(2) -0.004(2) -0.004(3)
C(5) 0.0351(19) 0.058(3) 0.031(2) 0.0055(19) 0.0016(16) 0.0015(18)
C(6) 0.037(2) 0.047(2) 0.0343(20) 0.0035(19) 0.0020(16) 0.0034(18)
C(7) 0.036(2) 0.054(3) 0.049(3) 0.0013(20) 0.0038(19) 0.008(2)
C(8) 0.058(3) 0.072(4) 0.036(2) 0.012(3) -0.004(2) -0.008(2)
C(9) 0.044(2) 0.071(4) 0.043(3) 0.007(2) 0.004(2) 0.010(2)
C(10) 0.068(3) 0.044(2) 0.056(3) 0.007(2) 0.001(3) 0.013(2)
C(11) 0.056(3) 0.057(3) 0.068(4) 0.002(3) 0.002(3) 0.022(3)
C(12) 0.064(3) 0.065(3) 0.043(3) -0.002(3) -0.003(2) -0.008(2)
C(13) 0.066(3) 0.053(3) 0.063(3) 0.010(3) -0.018(3) 0.005(3)
C(14) 0.044(3) 0.070(3) 0.065(3) 0.004(2) -0.011(2) -0.002(3)
C(15) 0.107(5) 0.074(4) 0.045(3) -0.009(4) 0.007(3) -0.007(3)
C(16) 0.057(3) 0.045(3) 0.081(4) 0.000(3) -0.011(3) 0.011(3)
C(17) 0.149(9) 0.089(5) 0.077(5) -0.022(6) 0.015(6) -0.024(5)

loop_
_atom_type_symbol
_atom_type_description
_atom_type_scat_dispersion_real
_atom_type_scat_dispersion_imag
_atom_type_scat_source
C C 0.003 0.002
;
International Tables for Crystallography
(1992, Vol. C, Tables 4.2.6.8 and 6.1.1.4)
;
H H 0.000 0.000
;
International Tables for Crystallography
(1992, Vol. C, Table 6.1.1.4)
;
O O 0.011 0.006
;
International Tables for Crystallography
(1992, Vol. C, Tables 4.2.6.8 and 6.1.1.4)
;

loop_
_geom_angle_atom_site_label_1
_geom_angle_atom_site_label_2
_geom_angle_atom_site_label_3
_geom_angle
_geom_angle_publ_flag
C(2) C(1) C(5) 119.3(4) yes
C(2) C(1) C(9) 116.4(5) yes
C(5) C(1) C(9) 124.3(4) yes
O(2) C(2) C(1) 116.4(4) yes
O(2) C(2) C(4) 122.6(4) yes
C(1) C(2) C(4) 121.1(5) yes
O(1) C(3) C(6) 122.8(4) yes
O(1) C(3) C(10) 118.8(5) yes
C(6) C(3) C(10) 118.2(4) yes
C(2) C(4) C(16) 119.0(5) yes
C(1) C(5) C(6) 109.4(4) yes
C(1) C(5) C(8) 113.4(4) yes
C(6) C(5) C(8) 113.6(4) yes
C(3) C(6) C(5) 114.3(4) yes
C(3) C(6) C(7) 110.8(4) yes
C(5) C(6) C(7) 114.0(4) yes
C(6) C(7) C(14) 111.0(4) yes
C(5) C(8) C(12) 116.8(5) yes
C(1) C(9) C(11) 122.1(5) yes
C(3) C(10) C(13) 120.7(5) yes
C(9) C(11) C(16) 119.3(6) yes
C(8) C(12) C(15) 112.8(5) yes
C(10) C(13) C(14) 123.8(6) yes
C(7) C(14) C(13) 112.6(5) yes
C(12) C(15) C(17) 115.4(6) yes
C(4) C(16) C(11) 122.1(6) yes
C(2) O(2) H(2) 109.476 yes
C(2) C(4) H(4) 120.484 yes
C(16) C(4) H(4) 120.490 yes
C(1) C(5) H(5) 106.673 yes
C(6) C(5) H(5) 106.670 yes
C(8) C(5) H(5) 106.670 yes
C(3) C(6) H(6) 105.584 yes
C(5) C(6) H(6) 105.589 yes
C(7) C(6) H(6) 105.590 yes
C(6) C(7) H(7A) 109.448 yes
C(6) C(7) H(7B) 109.444 yes
C(14) C(7) H(7A) 109.439 yes
C(14) C(7) H(7B) 109.442 yes
H(7A) C(7) H(7B) 108.037 yes
C(5) C(8) H(8A) 108.100 yes
C(5) C(8) H(8B) 108.103 yes
C(12) C(8) H(8A) 108.104 yes
C(12) C(8) H(8B) 108.108 yes
H(8A) C(8) H(8B) 107.294 yes
C(1) C(9) H(9) 118.933 yes
C(11) C(9) H(9) 118.941 yes
C(3) C(10) H(10) 119.660 yes
C(13) C(10) H(10) 119.670 yes
C(9) C(11) H(11) 120.371 yes
C(16) C(11) H(11) 120.373 yes
C(8) C(12) H(12A) 109.039 yes
C(8) C(12) H(12B) 109.042 yes
C(15) C(12) H(12A) 109.033 yes
C(15) C(12) H(12B) 109.037 yes
H(12A) C(12) H(12B) 107.813 yes
C(10) C(13) H(13) 118.084 yes
C(14) C(13) H(13) 118.091 yes
C(7) C(14) H(14A) 109.071 yes
C(7) C(14) H(14B) 109.070 yes
C(13) C(14) H(14A) 109.065 yes
C(13) C(14) H(14B) 109.070 yes
H(14A) C(14) H(14B) 107.827 yes
C(12) C(15) H(15A) 108.434 yes
C(12) C(15) H(15B) 108.429 yes
C(17) C(15) H(15A) 108.428 yes
C(17) C(15) H(15B) 108.436 yes
H(15A) C(15) H(15B) 107.472 yes
C(4) C(16) H(16) 118.932 yes
C(11) C(16) H(16) 118.921 yes
C(15) C(17) H(17A) 109.469 yes
C(15) C(17) H(17B) 109.480 yes
C(15) C(17) H(17C) 109.473 yes
H(17A) C(17) H(17B) 109.471 yes
H(17A) C(17) H(17C) 109.470 yes
H(17B) C(17) H(17C) 109.463 yes

loop_
_geom_bond_atom_site_label_1
_geom_bond_atom_site_label_2
_geom_bond_distance
_geom_bond_publ_flag
O(1) C(3) 1.236(6) yes
O(2) C(2) 1.376(6) yes
C(1) C(2) 1.404(7) yes
C(1) C(5) 1.487(8) yes
C(1) C(9) 1.411(7) yes
C(2) C(4) 1.409(8) yes
C(3) C(6) 1.513(7) yes
C(3) C(10) 1.472(8) yes
C(4) C(16) 1.383(9) yes
C(5) C(6) 1.560(6) yes
C(5) C(8) 1.543(7) yes
C(6) C(7) 1.538(6) yes
C(7) C(14) 1.519(8) yes
C(8) C(12) 1.473(9) yes
C(9) C(11) 1.400(9) yes
C(10) C(13) 1.338(9) yes
C(11) C(16) 1.339(9) yes
C(12) C(15) 1.514(9) yes
C(13) C(14) 1.475(9) yes
C(15) C(17) 1.515(12) yes
O(2) H(2) 0.820 yes
C(4) H(4) 0.930 yes
C(5) H(5) 0.980 yes
C(6) H(6) 0.980 yes
C(7) H(7A) 0.970 yes
C(7) H(7B) 0.970 yes
C(8) H(8A) 0.970 yes
C(8) H(8B) 0.970 yes
C(9) H(9) 0.930 yes
C(10) H(10) 0.930 yes
C(11) H(11) 0.930 yes
C(12) H(12A) 0.970 yes
C(12) H(12B) 0.970 yes
C(13) H(13) 0.930 yes
C(14) H(14A) 0.970 yes
C(14) H(14B) 0.970 yes
C(15) H(15A) 0.970 yes
C(15) H(15B) 0.970 yes
C(16) H(16) 0.930 yes
C(17) H(17A) 0.960 yes
C(17) H(17B) 0.960 yes
C(17) H(17C) 0.960 yes

loop_
_geom_contact_atom_site_label_1
_geom_contact_atom_site_label_2
_geom_contact_distance
_geom_contact_publ_flag
_geom_contact_site_symmetry_2
O(1) C(5) 2.894(7) yes .
O(1) C(8) 3.579(7) yes .
O(1) C(12) 3.241(7) yes .
O(1) C(13) 3.543(8) yes .
O(2) C(5) 2.744(6) yes .
O(2) C(6) 3.128(6) yes .
C(1) C(7) 3.225(7) yes .
C(1) C(16) 2.805(8) yes .
C(2) C(6) 3.163(7) yes .
C(2) C(11) 2.780(8) yes .
C(3) C(8) 3.334(7) yes .
C(3) C(12) 3.214(7) yes .
C(3) C(14) 2.912(8) yes .
C(4) C(9) 2.759(8) yes .
C(6) C(9) 3.483(8) yes .
C(6) C(12) 3.140(7) yes .
C(6) C(13) 2.876(8) yes .
C(7) C(8) 3.030(7) yes .
C(7) C(10) 2.851(8) yes .
C(7) C(12) 3.547(8) yes .
C(8) C(9) 2.958(9) yes .
O(1) O(2) 2.758(6) yes 3_545
O(1) C(2) 3.437(6) yes 3_545
O(1) C(4) 3.305(7) yes 3_545
O(2) O(1) 2.758(6) yes 3_555
C(2) O(1) 3.437(6) yes 3_555
C(4) O(1) 3.305(7) yes 3_555
O(1) H(5) 2.4843 yes .
O(1) H(6) 2.8295 yes .
O(1) H(10) 2.5441 yes .
O(1) H(12A) 2.7994 yes .
O(1) H(12B) 2.9765 yes .
O(2) H(4) 2.6464 yes .
O(2) H(5) 2.4093 yes .
O(2) H(6) 2.5880 yes .
C(1) H(4) 3.2876 yes .
C(1) H(6) 2.4656 yes .
C(1) H(7B) 2.9291 yes .
C(1) H(8A) 2.6693 yes .
C(1) H(8B) 2.7357 yes .
C(1) H(11) 3.2951 yes .
C(1) H(2) 3.0488 yes .
C(2) H(5) 2.5753 yes .
C(2) H(6) 2.7220 yes .
C(2) H(9) 3.2354 yes .
C(2) H(16) 3.2433 yes .
C(3) H(5) 2.6029 yes .
C(3) H(7A) 2.7567 yes .
C(3) H(7B) 3.3410 yes .
C(3) H(12A) 3.1417 yes .
C(3) H(12B) 2.7209 yes .
C(3) H(13) 3.2760 yes .
C(3) H(14B) 3.3363 yes .
C(4) H(11) 3.2199 yes .
C(4) H(2) 2.4438 yes .
C(5) H(7A) 2.8140 yes .
C(5) H(7B) 2.7568 yes .
C(5) H(9) 2.7311 yes .
C(5) H(12A) 2.7177 yes .
C(5) H(12B) 2.7977 yes .
C(5) H(2) 3.5606 yes .
C(6) H(8A) 3.4092 yes .
C(6) H(8B) 2.7904 yes .
C(6) H(10) 3.4048 yes .
C(6) H(12A) 3.3502 yes .
C(6) H(12B) 2.8496 yes .
C(6) H(14A) 3.3444 yes .
C(6) H(14B) 2.7962 yes .
C(7) H(5) 3.3902 yes .
C(7) H(8B) 2.7105 yes .
C(7) H(9) 3.5585 yes .
C(7) H(12B) 3.0402 yes .
C(7) H(13) 3.3221 yes .
C(8) H(6) 3.3775 yes .
C(8) H(7A) 2.7303 yes .
C(8) H(7B) 3.1978 yes .
C(8) H(9) 2.6404 yes .
C(8) H(15A) 2.6388 yes .
C(8) H(15B) 2.6874 yes .
C(9) H(5) 3.2460 yes .
C(9) H(6) 3.5410 yes .
C(9) H(7B) 3.0673 yes .
C(9) H(8A) 2.9193 yes .
C(9) H(8B) 2.7666 yes .
C(9) H(16) 3.2028 yes .
C(10) H(6) 2.8983 yes .
C(10) H(7A) 3.0470 yes .
C(10) H(12B) 3.4401 yes .
C(10) H(14A) 3.1769 yes .
C(10) H(14B) 2.9857 yes .
C(11) H(4) 3.2143 yes .
C(12) H(5) 2.7370 yes .
C(12) H(7A) 2.9950 yes .
C(12) H(17A) 2.7626 yes .
C(12) H(17B) 2.7597 yes .
C(12) H(17C) 3.3673 yes .
C(13) H(6) 3.0898 yes .
C(13) H(7A) 2.7825 yes .
C(13) H(7B) 3.3072 yes .
C(14) H(6) 2.6610 yes .
C(14) H(10) 3.3148 yes .
C(15) H(8A) 2.6054 yes .
C(15) H(8B) 2.6896 yes .
C(16) H(9) 3.1936 yes .
C(17) H(12A) 2.7740 yes .
C(17) H(12B) 2.7264 yes .
H(4) H(16) 2.3045 yes .
H(4) H(2) 2.3440 yes .
H(5) H(6) 2.4221 yes .
H(5) H(8A) 2.3428 yes .
H(5) H(8B) 2.8246 yes .
H(5) H(9) 3.5210 yes .
H(5) H(12A) 2.5277 yes .
H(5) H(12B) 3.0769 yes .
H(5) H(2) 3.2046 yes .
H(6) H(7A) 2.8224 yes .
H(6) H(7B) 2.3210 yes .
H(6) H(8B) 3.5615 yes .
H(6) H(14A) 3.5669 yes .
H(6) H(14B) 2.5844 yes .
H(6) H(2) 3.2194 yes .
H(7A) H(8B) 2.2934 yes .
H(7A) H(12B) 2.4007 yes .
H(7A) H(13) 3.5499 yes .
H(7A) H(14A) 2.2867 yes .
H(7A) H(14B) 2.8220 yes .
H(7B) H(8B) 2.7070 yes .
H(7B) H(9) 2.9502 yes .
H(7B) H(14A) 2.3975 yes .
H(7B) H(14B) 2.2835 yes .
H(8A) H(9) 2.6078 yes .
H(8A) H(12A) 2.3374 yes .
H(8A) H(12B) 2.7827 yes .
H(8A) H(15A) 2.8066 yes .
H(8A) H(15B) 2.4413 yes .
H(8B) H(9) 2.2092 yes .
H(8B) H(12A) 2.7836 yes .
H(8B) H(12B) 2.2705 yes .
H(8B) H(15A) 2.4787 yes .
H(8B) H(15B) 3.0115 yes .
H(9) H(11) 2.3205 yes .
H(10) H(13) 2.2373 yes .
H(11) H(16) 2.2587 yes .
H(12A) H(15A) 2.8174 yes .
H(12A) H(15B) 2.3236 yes .
H(12A) H(17A) 2.6297 yes .
H(12A) H(17B) 3.0721 yes .
H(12B) H(15A) 2.3629 yes .
H(12B) H(15B) 2.8177 yes .
H(12B) H(17A) 3.0033 yes .
H(12B) H(17B) 2.5760 yes .
H(12B) H(17C) 3.5943 yes .
H(13) H(14A) 2.3055 yes .
H(13) H(14B) 2.4869 yes .
H(15A) H(17A) 2.8142 yes .
H(15A) H(17B) 2.3395 yes .
H(15A) H(17C) 2.3177 yes .
H(15B) H(17A) 2.3371 yes .
H(15B) H(17B) 2.8143 yes .
H(15B) H(17C) 2.3202 yes .
O(1) H(4) 2.6267 yes 3_545
O(1) H(17B) 3.4007 yes 2_455
O(1) H(17C) 3.3385 yes 2_455
O(1) H(2) 1.9396 yes 3_545
O(2) H(4) 3.5307 yes 3_545
O(2) H(9) 3.2709 yes 2_465
O(2) H(10) 3.1927 yes 3_555
O(2) H(15A) 3.5325 yes 4_565
O(2) H(17C) 2.9631 yes 4_565
C(1) H(9) 3.2371 yes 2_465
C(1) H(13) 3.1415 yes 3_655
C(2) H(8B) 3.3479 yes 2_465
C(2) H(9) 3.1795 yes 2_465
C(2) H(13) 3.0086 yes 3_655
C(2) H(17C) 3.3514 yes 4_565
C(3) H(4) 3.2875 yes 3_545
C(3) H(15A) 3.5484 yes 4_565
C(3) H(15B) 3.2999 yes 4_565
C(3) H(2) 2.8369 yes 3_545
C(4) H(8B) 3.1182 yes 2_465
C(4) H(13) 2.9808 yes 3_655
C(4) H(14A) 3.1942 yes 3_655
C(4) H(15A) 2.9915 yes 2_465
C(5) H(9) 3.4719 yes 2_465
C(5) H(11) 3.3746 yes 2_465
C(6) H(15B) 3.3567 yes 4_565
C(7) H(10) 3.4169 yes 3_655
C(7) H(13) 3.5910 yes 3_655
C(7) H(17A) 3.4001 yes 2_555
C(8) H(11) 3.3951 yes 2_465
C(9) H(5) 3.4308 yes 2_565
C(9) H(7B) 3.3759 yes 2_465
C(9) H(8A) 3.5063 yes 2_565
C(9) H(13) 3.2004 yes 3_655
C(10) H(7B) 3.4784 yes 3_645
C(10) H(8A) 3.3187 yes 4_565
C(10) H(14B) 3.1685 yes 3_645
C(10) H(15B) 3.1304 yes 4_565
C(10) H(2) 3.1138 yes 3_545
C(11) H(5) 3.2568 yes 2_565
C(11) H(7A) 3.2168 yes 2_465
C(11) H(7B) 3.4932 yes 2_465
C(11) H(8A) 3.3101 yes 2_565
C(11) H(12A) 3.4679 yes 2_565
C(11) H(13) 3.1855 yes 3_655
C(11) H(17A) 3.5272 yes 1_565
C(11) H(17B) 3.1597 yes 1_565
C(12) H(11) 3.4520 yes 2_465
C(13) H(7B) 3.5495 yes 3_645
C(13) H(8A) 3.4419 yes 4_565
C(13) H(15B) 3.0382 yes 4_565
C(13) H(17A) 3.3245 yes 2_555
C(13) H(17C) 3.0695 yes 2_555
C(14) H(10) 3.1593 yes 3_655
C(14) H(15B) 3.2263 yes 4_565
C(14) H(17A) 3.3781 yes 2_555
C(14) H(17C) 3.2410 yes 2_555
C(15) H(4) 3.4621 yes 2_565
C(15) H(6) 3.2001 yes 4_564
C(15) H(14B) 3.5898 yes 4_564
C(16) H(7A) 3.3498 yes 2_465
C(16) H(8B) 3.4260 yes 2_465
C(16) H(13) 3.0603 yes 3_655
C(16) H(14A) 3.5794 yes 3_655
C(16) H(14B) 3.3828 yes 3_655
C(16) H(15A) 3.3517 yes 2_465
C(16) H(17A) 3.4408 yes 1_565
C(16) H(17B) 3.3395 yes 1_565
C(17) H(6) 3.4695 yes 4_564
C(17) H(7A) 3.4023 yes 2_455
C(17) H(11) 3.1482 yes 1_545
C(17) H(14A) 3.1904 yes 2_455
C(17) H(16) 3.3240 yes 1_545
C(17) H(2) 3.5869 yes 4_564
H(4) O(1) 2.6267 yes 3_555
H(4) O(2) 3.5307 yes 3_555
H(4) C(3) 3.2875 yes 3_555
H(4) C(15) 3.4621 yes 2_465
H(4) H(8B) 3.2935 yes 2_465
H(4) H(13) 3.4468 yes 3_655
H(4) H(14A) 3.0013 yes 3_655
H(4) H(15A) 2.5167 yes 2_465
H(5) C(9) 3.4308 yes 2_465
H(5) C(11) 3.2568 yes 2_465
H(5) H(9) 2.9215 yes 2_465
H(5) H(11) 2.5921 yes 2_465
H(6) C(15) 3.2001 yes 4_565
H(6) C(17) 3.4695 yes 4_565
H(6) H(13) 3.0392 yes 3_655
H(6) H(15A) 3.0818 yes 4_565
H(6) H(15B) 2.6564 yes 4_565
H(6) H(17C) 2.8668 yes 4_565
H(7A) C(11) 3.2168 yes 2_565
H(7A) C(16) 3.3498 yes 2_565
H(7A) C(17) 3.4023 yes 2_555
H(7A) H(11) 3.2988 yes 2_565
H(7A) H(16) 3.5210 yes 2_565
H(7A) H(17A) 2.6455 yes 2_555
H(7A) H(17C) 3.4622 yes 2_555
H(7B) C(9) 3.3759 yes 2_565
H(7B) C(10) 3.4784 yes 3_655
H(7B) C(11) 3.4932 yes 2_565
H(7B) C(13) 3.5495 yes 3_655
H(7B) H(8A) 3.5305 yes 2_565
H(7B) H(9) 3.4939 yes 2_565
H(7B) H(10) 2.8003 yes 3_655
H(7B) H(13) 2.9275 yes 3_655
H(8A) C(9) 3.5063 yes 2_465
H(8A) C(10) 3.3187 yes 4_564
H(8A) C(11) 3.3101 yes 2_465
H(8A) C(13) 3.4419 yes 4_564
H(8A) H(7B) 3.5305 yes 2_465
H(8A) H(9) 3.3574 yes 2_465
H(8A) H(10) 3.1452 yes 4_564
H(8A) H(11) 3.0276 yes 2_465
H(8A) H(13) 3.2905 yes 4_564
H(8B) C(2) 3.3479 yes 2_565
H(8B) C(4) 3.1182 yes 2_565
H(8B) C(16) 3.4260 yes 2_565
H(8B) H(4) 3.2935 yes 2_565
H(9) O(2) 3.2709 yes 2_565
H(9) C(1) 3.2371 yes 2_565
H(9) C(2) 3.1795 yes 2_565
H(9) C(5) 3.4719 yes 2_565
H(9) H(5) 2.9215 yes 2_565
H(9) H(7B) 3.4939 yes 2_465
H(9) H(8A) 3.3574 yes 2_565
H(10) O(2) 3.1927 yes 3_545
H(10) C(7) 3.4169 yes 3_645
H(10) C(14) 3.1593 yes 3_645
H(10) H(7B) 2.8003 yes 3_645
H(10) H(8A) 3.1452 yes 4_565
H(10) H(14A) 3.2049 yes 3_645
H(10) H(14B) 2.5160 yes 3_645
H(10) H(2) 2.7042 yes 3_545
H(11) C(5) 3.3746 yes 2_565
H(11) C(8) 3.3951 yes 2_565
H(11) C(12) 3.4520 yes 2_565
H(11) C(17) 3.1482 yes 1_565
H(11) H(5) 2.5921 yes 2_565
H(11) H(7A) 3.2988 yes 2_465
H(11) H(8A) 3.0276 yes 2_565
H(11) H(12A) 2.7403 yes 2_565
H(11) H(14A) 3.2939 yes 2_465
H(11) H(17A) 3.1240 yes 1_565
H(11) H(17B) 2.4746 yes 1_565
H(11) H(17C) 3.4120 yes 1_565
H(12A) C(11) 3.4679 yes 2_465
H(12A) H(11) 2.7403 yes 2_465
H(12A) H(17B) 2.8463 yes 2_455
H(12B) H(16) 3.4428 yes 1_545
H(12B) H(17A) 3.2325 yes 2_555
H(13) C(1) 3.1415 yes 3_645
H(13) C(2) 3.0086 yes 3_645
H(13) C(4) 2.9808 yes 3_645
H(13) C(7) 3.5910 yes 3_645
H(13) C(9) 3.2004 yes 3_645
H(13) C(11) 3.1855 yes 3_645
H(13) C(16) 3.0603 yes 3_645
H(13) H(4) 3.4468 yes 3_645
H(13) H(6) 3.0392 yes 3_645
H(13) H(7B) 2.9275 yes 3_645
H(13) H(8A) 3.2905 yes 4_565
H(13) H(14B) 3.4053 yes 3_645
H(13) H(15B) 3.4153 yes 4_565
H(13) H(16) 3.5525 yes 3_645
H(13) H(17A) 3.5351 yes 2_555
H(13) H(17C) 2.8790 yes 2_555
H(14A) C(4) 3.1942 yes 3_645
H(14A) C(16) 3.5794 yes 3_645
H(14A) C(17) 3.1904 yes 2_555
H(14A) H(4) 3.0013 yes 3_645
H(14A) H(10) 3.2049 yes 3_655
H(14A) H(11) 3.2939 yes 2_565
H(14A) H(17A) 3.0269 yes 2_555
H(14A) H(17B) 3.4238 yes 2_555
H(14A) H(17C) 2.6483 yes 2_555
H(14B) C(10) 3.1685 yes 3_655
H(14B) C(15) 3.5898 yes 4_565
H(14B) C(16) 3.3828 yes 3_645
H(14B) H(10) 2.5160 yes 3_655
H(14B) H(13) 3.4053 yes 3_655
H(14B) H(15B) 2.6666 yes 4_565
H(14B) H(16) 3.1924 yes 3_645
H(15A) O(2) 3.5325 yes 4_564
H(15A) C(3) 3.5484 yes 4_564
H(15A) C(4) 2.9915 yes 2_565
H(15A) C(16) 3.3517 yes 2_565
H(15A) H(4) 2.5167 yes 2_565
H(15A) H(6) 3.0818 yes 4_564
H(15A) H(16) 3.1785 yes 2_565
H(15A) H(2) 3.5500 yes 4_564
H(15B) C(3) 3.2999 yes 4_564
H(15B) C(6) 3.3567 yes 4_564
H(15B) C(10) 3.1304 yes 4_564
H(15B) C(13) 3.0382 yes 4_564
H(15B) C(14) 3.2263 yes 4_564
H(15B) H(6) 2.6564 yes 4_564
H(15B) H(13) 3.4153 yes 4_564
H(15B) H(14B) 2.6666 yes 4_564
H(16) C(17) 3.3240 yes 1_565
H(16) H(7A) 3.5210 yes 2_465
H(16) H(12B) 3.4428 yes 1_565
H(16) H(13) 3.5525 yes 3_655
H(16) H(14B) 3.1924 yes 3_655
H(16) H(15A) 3.1785 yes 2_465
H(16) H(17A) 2.9503 yes 1_565
H(16) H(17B) 2.8308 yes 1_565
H(17A) C(7) 3.4001 yes 2_455
H(17A) C(11) 3.5272 yes 1_545
H(17A) C(13) 3.3245 yes 2_455
H(17A) C(14) 3.3781 yes 2_455
H(17A) C(16) 3.4408 yes 1_545
H(17A) H(7A) 2.6455 yes 2_455
H(17A) H(11) 3.1240 yes 1_545
H(17A) H(12B) 3.2325 yes 2_455
H(17A) H(13) 3.5351 yes 2_455
H(17A) H(14A) 3.0269 yes 2_455
H(17A) H(16) 2.9503 yes 1_545
H(17B) O(1) 3.4007 yes 2_555
H(17B) C(11) 3.1597 yes 1_545
H(17B) C(16) 3.3395 yes 1_545
H(17B) H(11) 2.4746 yes 1_545
H(17B) H(12A) 2.8463 yes 2_555
H(17B) H(14A) 3.4238 yes 2_455
H(17B) H(16) 2.8308 yes 1_545
H(17C) O(1) 3.3385 yes 2_555
H(17C) O(2) 2.9631 yes 4_564
H(17C) C(2) 3.3514 yes 4_564
H(17C) C(13) 3.0695 yes 2_455
H(17C) C(14) 3.2410 yes 2_455
H(17C) H(6) 2.8668 yes 4_564
H(17C) H(7A) 3.4622 yes 2_455
H(17C) H(11) 3.4120 yes 1_545
H(17C) H(13) 2.8790 yes 2_455
H(17C) H(14A) 2.6483 yes 2_455
H(17C) H(2) 2.8414 yes 4_564
H(2) O(1) 1.9396 yes 3_555
H(2) C(3) 2.8369 yes 3_555
H(2) C(10) 3.1138 yes 3_555
H(2) C(17) 3.5869 yes 4_565
H(2) H(10) 2.7042 yes 3_555
H(2) H(15A) 3.5500 yes 4_565
H(2) H(17C) 2.8414 yes 4_565

loop_
_geom_hbond_atom_site_label_D
_geom_hbond_atom_site_label_H
_geom_hbond_atom_site_label_A
_geom_hbond_site_symmetry_A
_geom_hbond_distance_DA
_geom_hbond_distance_DH
_geom_hbond_distance_HA
_geom_hbond_angle_DHA
_geom_hbond_publ_flag
O(2) H(2) O(1) 3_555 2.758(6) 0.820 1.940 176.0(3) no

loop_
_geom_torsion_atom_site_label_1
_geom_torsion_atom_site_label_2
_geom_torsion_atom_site_label_3
_geom_torsion_atom_site_label_4
_geom_torsion
_geom_torsion_publ_flag
C(2) C(1) C(5) C(6) -75.5(5) no
C(2) C(1) C(5) C(8) 156.6(4) no
C(5) C(1) C(2) O(2) -1.9(6) no
C(2) C(1) C(9) C(11) 0.0(7) no
C(9) C(1) C(2) C(4) -0.1(6) no
C(9) C(1) C(5) C(6) 103.0(5) no
C(9) C(1) C(5) C(8) -24.9(6) no
C(1) C(2) C(4) C(16) -0.2(7) no
O(1) C(3) C(6) C(5) -23.9(6) no
O(1) C(3) C(6) C(7) -154.4(4) no
C(6) C(3) C(10) C(13) -1.4(7) no
C(10) C(3) C(6) C(7) 30.5(5) no
C(2) C(4) C(16) C(11) 0.8(9) no
C(1) C(5) C(6) C(3) 151.5(3) no
C(1) C(5) C(6) C(7) -79.5(4) no
C(6) C(5) C(8) C(12) 59.2(6) no
C(8) C(5) C(6) C(3) -80.7(5) no
C(8) C(5) C(6) C(7) 48.2(5) no
C(3) C(6) C(7) C(14) -53.4(5) no
C(6) C(7) C(14) C(13) 48.4(6) no
C(1) C(9) C(11) C(16) 0.5(8) no
C(3) C(10) C(13) C(14) -4.7(9) no
C(9) C(11) C(16) C(4) -0.9(9) no
C(10) C(13) C(14) C(7) -19.8(9) no
